data_2219410
loop_
_publ_author_name
'Sarrafi, Yaghoub'
'Alimohammadi, Kamal'

_publ_section_title 1',5-Dinitro-2'-phenyl-2',3',5',6',7',7a'-hexahydrospiro[indoline-3,3'-1'<i>H</i>-pyrrolizin]-2-one
_journal_coeditor_code OM2253
_journal_issue 9
_journal_name_full 'Acta Crystallographica Section E'
_journal_page_first o1740
_journal_paper_doi 10.1107/S1600536808025038
_journal_volume 64
_journal_year 2008
_chemical_formula_iupac 'C20 H18 N4 O5'
_chemical_formula_moiety 'C20 H18 N4 O5'
_chemical_formula_sum 'C20 H18 N4 O5'
_chemical_formula_weight 394.38
_chemical_name_systematic
;
1',5-Dinitro-2'-phenyl-2',3',5',6',7',7a'-hexahydrospiro[indoline-3,3'-1'H-\
pyrrolizin]-2-one
;
_space_group_IT_number 14
_symmetry_cell_setting monoclinic
_symmetry_space_group_name_Hall '-P 2ybc'
_symmetry_space_group_name_H-M 'P 1 21/c 1'
_atom_sites_solution_hydrogens difmap
_atom_sites_solution_primary direct
_atom_sites_solution_secondary difmap
_audit_creation_method SHELXL-97
_cell_angle_alpha 90.00
_cell_angle_beta 99.695(11)
_cell_angle_gamma 90.00
_cell_formula_units_Z 4
_cell_length_a 13.998(4)
_cell_length_b 7.963(3)
_cell_length_c 16.359(6)
_cell_measurement_reflns_used 438
_cell_measurement_temperature 120(2)
_cell_measurement_theta_max 19.26
_cell_measurement_theta_min 2.05
_cell_volume 1797.4(11)
_computing_cell_refinement 'SAINT (Bruker, 2007)'
_computing_data_collection 'SMART (Bruker, 2007)'
_computing_data_reduction 'SAINT (Bruker, 2007)'
_computing_molecular_graphics 'SHELXTL (Sheldrick, 2008)'
_computing_publication_material 'SHELXTL (Sheldrick, 2008)'
_computing_structure_refinement 'SHELXTL (Sheldrick, 2008)'
_computing_structure_solution 'SHELXTL (Sheldrick, 2008)'
_diffrn_ambient_temperature 120(2)
_diffrn_measured_fraction_theta_full 0.996
_diffrn_measured_fraction_theta_max 0.996
_diffrn_measurement_device_type 'Bruker SMART 1000 CCD area-detector'
_diffrn_measurement_method '\f and \w'
_diffrn_radiation_monochromator graphite
_diffrn_radiation_source 'fine-focus sealed tube'
_diffrn_radiation_type MoK\a
_diffrn_radiation_wavelength 0.71073
_diffrn_reflns_av_R_equivalents 0.0440
_diffrn_reflns_av_sigmaI/netI 0.0784
_diffrn_reflns_limit_h_max 18
_diffrn_reflns_limit_h_min -17
_diffrn_reflns_limit_k_max 10
_diffrn_reflns_limit_k_min -10
_diffrn_reflns_limit_l_max 21
_diffrn_reflns_limit_l_min -21
_diffrn_reflns_number 13372
_diffrn_reflns_theta_full 27.99
_diffrn_reflns_theta_max 27.99
_diffrn_reflns_theta_min 2.53
_exptl_absorpt_coefficient_mu 0.107
_exptl_absorpt_correction_type none
_exptl_crystal_colour yellow
_exptl_crystal_density_diffrn 1.457
_exptl_crystal_density_method 'not measured'
_exptl_crystal_description prism
_exptl_crystal_F_000 824
_exptl_crystal_size_max 0.26
_exptl_crystal_size_mid 0.18
_exptl_crystal_size_min 0.12
_refine_diff_density_max 0.309
_refine_diff_density_min -0.248
_refine_ls_extinction_method none
_refine_ls_goodness_of_fit_ref 1.003
_refine_ls_hydrogen_treatment constr
_refine_ls_matrix_type full
_refine_ls_number_parameters 262
_refine_ls_number_reflns 4316
_refine_ls_number_restraints 0
_refine_ls_restrained_S_all 1.003
_refine_ls_R_factor_all 0.1049
_refine_ls_R_factor_gt 0.0572
_refine_ls_shift/su_max 0.000
_refine_ls_shift/su_mean 0.000
_refine_ls_structure_factor_coef Fsqd
_refine_ls_weighting_details 'calc w=1/[\s^2^(Fo^2^)+(0.02P)^2^+1.3P] where P=(Fo^2^+2Fc^2^)/3'
_refine_ls_weighting_scheme calc
_refine_ls_wR_factor_gt 0.1033
_refine_ls_wR_factor_ref 0.1135
_reflns_number_gt 2227
_reflns_number_total 4316
_reflns_threshold_expression I>2\s(I)
_cod_data_source_file om2253.cif
_cod_data_source_block I
_cod_depositor_comments
;
The following automatic conversions were performed:
'_symmetry_cell_setting' value 'Monoclinic' changed to 'monoclinic'
according to '/home/saulius/struct/CIF-dictionaries/cif_core.dic'
dictionary named 'cif_core.dic' version 2.4.1 from 2010-06-29.

Automatic conversion script
Id: cif_fix_enum 1527 2010-12-29 10:47:43Z saulius 

The following automatic conversions were performed:

'_symmetry_cell_setting' value 'Monoclinic' changed to 'monoclinic'
according to /home/saulius/struct/CIF-dictionaries/cif_core.dic
dictionary named 'cif_core.dic' version 2.4.1 from 2010-06-29.

Automatic conversion script
Id: cif_fix_values 1715 2011-07-08 13:25:40Z adriana 
;
_cod_original_cell_volume 1797.5(10)
_cod_original_sg_symbol_H-M 'P 21/c'
_cod_database_code 2219410
_cod_database_fobs_code 2219410

loop_
_symmetry_equiv_pos_as_xyz
'x, y, z'
'-x, y+1/2, -z+1/2'
'-x, -y, -z'
'x, -y-1/2, z-1/2'

loop_
_atom_site_type_symbol
_atom_site_label
_atom_site_fract_x
_atom_site_fract_y
_atom_site_fract_z
_atom_site_U_iso_or_equiv
_atom_site_adp_type
_atom_site_calc_flag
_atom_site_refinement_flags
_atom_site_occupancy
O O1 0.42737(11) 0.8306(2) 0.53311(9) 0.0310(4) Uani d . 1
O O2 -0.02802(13) 1.0541(3) 0.22715(12) 0.0518(5) Uani d . 1
O O3 0.03964(13) 1.2271(2) 0.15286(11) 0.0449(5) Uani d . 1
O O4 0.27784(16) 0.2753(2) 0.54074(12) 0.0596(6) Uani d . 1
O O5 0.17142(13) 0.3390(2) 0.43381(11) 0.0441(5) Uani d . 1
N N1 0.39099(13) 1.0143(2) 0.42331(11) 0.0271(5) Uani d . 1
H H1A 0.4465 1.0625 0.4266 0.033 Uiso calc R 1
N N2 0.21896(13) 0.8303(2) 0.52112(11) 0.0276(5) Uani d . 1
N N3 0.04377(16) 1.1279(3) 0.21107(13) 0.0366(5) Uani d . 1
N N4 0.23870(16) 0.3752(3) 0.48895(13) 0.0360(5) Uani d . 1
C C1 0.37153(16) 0.8895(3) 0.47458(14) 0.0260(5) Uani d . 1
C C2 0.26499(15) 0.8336(3) 0.44673(13) 0.0240(5) Uani d . 1
C C3 0.23048(16) 0.9555(3) 0.37701(13) 0.0247(5) Uani d . 1
C C4 0.14310(17) 0.9760(3) 0.32541(13) 0.0277(5) Uani d . 1
H H4A 0.0896 0.9110 0.3315 0.033 Uiso calc R 1
C C5 0.13764(17) 1.0973(3) 0.26379(14) 0.0283(6) Uani d . 1
C C6 0.21565(18) 1.1911(3) 0.24975(15) 0.0325(6) Uani d . 1
H H6A 0.2090 1.2681 0.2064 0.039 Uiso calc R 1
C C7 0.30444(17) 1.1698(3) 0.30081(14) 0.0304(6) Uani d . 1
H H7A 0.3586 1.2309 0.2924 0.036 Uiso calc R 1
C C8 0.30976(16) 1.0547(3) 0.36449(13) 0.0244(5) Uani d . 1
C C9 0.12231(17) 0.9058(3) 0.52006(15) 0.0346(6) Uani d . 1
H H9A 0.0875 0.9154 0.4638 0.042 Uiso calc R 1
H H9B 0.1279 1.0164 0.5453 0.042 Uiso calc R 1
C C10 0.07094(18) 0.7847(3) 0.57053(16) 0.0373(6) Uani d . 1
H H10A 0.0881 0.8064 0.6295 0.045 Uiso calc R 1
H H10B 0.0011 0.7911 0.5544 0.045 Uiso calc R 1
C C11 0.10985(18) 0.6159(3) 0.54746(17) 0.0383(6) Uani d . 1
H H11A 0.0999 0.5293 0.5868 0.046 Uiso calc R 1
H H11B 0.0801 0.5814 0.4922 0.046 Uiso calc R 1
C C12 0.21678(17) 0.6552(3) 0.55171(14) 0.0296(6) Uani d . 1
H H12A 0.2497 0.6497 0.6095 0.036 Uiso calc R 1
C C13 0.27408(17) 0.5532(3) 0.49667(14) 0.0297(6) Uani d . 1
H H13A 0.3429 0.5540 0.5215 0.036 Uiso calc R 1
C C14 0.26082(16) 0.6474(3) 0.41508(13) 0.0256(5) Uani d . 1
H H14A 0.1945 0.6264 0.3867 0.031 Uiso calc R 1
C C15 0.32836(17) 0.6039(3) 0.35484(14) 0.0272(5) Uani d . 1
C C16 0.42558(18) 0.5628(3) 0.38008(15) 0.0371(6) Uani d . 1
H H16A 0.4513 0.5618 0.4363 0.044 Uiso calc R 1
C C17 0.48456(19) 0.5237(3) 0.32300(16) 0.0417(7) Uani d . 1
H H17A 0.5493 0.4969 0.3411 0.050 Uiso calc R 1
C C18 0.44760(19) 0.5243(3) 0.23930(15) 0.0387(6) Uani d . 1
H H18A 0.4870 0.4960 0.2010 0.046 Uiso calc R 1
C C19 0.35159(19) 0.5672(3) 0.21255(15) 0.0359(6) Uani d . 1
H H19A 0.3266 0.5702 0.1562 0.043 Uiso calc R 1
C C20 0.29304(18) 0.6057(3) 0.27026(14) 0.0311(6) Uani d . 1
H H20A 0.2285 0.6335 0.2519 0.037 Uiso calc R 1

loop_
_atom_site_aniso_label
_atom_site_aniso_U_11
_atom_site_aniso_U_22
_atom_site_aniso_U_33
_atom_site_aniso_U_12
_atom_site_aniso_U_13
_atom_site_aniso_U_23
O1 0.0260(9) 0.0382(10) 0.0268(9) -0.0038(8) -0.0010(7) 0.0041(8)
O2 0.0293(11) 0.0701(15) 0.0526(12) 0.0004(10) -0.0030(9) 0.0051(10)
O3 0.0505(12) 0.0470(11) 0.0340(11) 0.0179(10) -0.0023(9) 0.0041(9)
O4 0.0802(16) 0.0409(12) 0.0554(13) 0.0026(11) 0.0053(11) 0.0165(10)
O5 0.0453(12) 0.0390(11) 0.0477(12) -0.0096(9) 0.0067(10) -0.0070(9)
N1 0.0195(10) 0.0318(11) 0.0292(10) -0.0042(9) 0.0018(8) 0.0027(9)
N2 0.0246(11) 0.0306(11) 0.0281(11) -0.0027(9) 0.0060(8) -0.0001(9)
N3 0.0357(13) 0.0423(13) 0.0299(12) 0.0116(11) -0.0001(10) -0.0051(10)
N4 0.0405(13) 0.0319(12) 0.0369(13) -0.0016(11) 0.0105(11) 0.0010(10)
C1 0.0254(13) 0.0306(13) 0.0226(12) 0.0000(11) 0.0056(10) -0.0012(10)
C2 0.0192(12) 0.0285(13) 0.0243(12) -0.0016(10) 0.0037(9) -0.0010(10)
C3 0.0234(12) 0.0260(12) 0.0246(12) 0.0010(10) 0.0033(10) -0.0023(10)
C4 0.0261(13) 0.0287(13) 0.0282(13) -0.0024(11) 0.0039(10) -0.0048(10)
C5 0.0254(13) 0.0328(13) 0.0243(12) 0.0068(11) -0.0023(10) -0.0042(10)
C6 0.0379(15) 0.0292(14) 0.0294(13) 0.0040(12) 0.0028(11) 0.0026(11)
C7 0.0283(13) 0.0313(13) 0.0315(13) -0.0008(11) 0.0051(11) 0.0013(11)
C8 0.0239(13) 0.0244(12) 0.0241(12) 0.0011(10) 0.0016(10) -0.0040(10)
C9 0.0328(14) 0.0361(15) 0.0370(15) 0.0037(12) 0.0116(12) -0.0014(12)
C10 0.0324(14) 0.0451(16) 0.0360(15) 0.0002(13) 0.0099(12) -0.0006(12)
C11 0.0349(15) 0.0368(15) 0.0457(16) -0.0088(12) 0.0141(12) 0.0021(12)
C12 0.0322(14) 0.0326(14) 0.0243(12) -0.0009(11) 0.0057(10) 0.0022(10)
C13 0.0281(13) 0.0275(13) 0.0340(14) -0.0035(11) 0.0062(11) -0.0013(11)
C14 0.0227(12) 0.0287(13) 0.0250(12) -0.0018(10) 0.0029(10) -0.0012(10)
C15 0.0263(13) 0.0256(12) 0.0304(13) -0.0023(11) 0.0072(10) 0.0010(10)
C16 0.0297(14) 0.0531(17) 0.0275(13) 0.0015(13) 0.0021(11) -0.0005(12)
C17 0.0239(14) 0.0599(19) 0.0413(16) 0.0031(13) 0.0054(12) -0.0014(14)
C18 0.0427(17) 0.0420(16) 0.0351(15) 0.0024(13) 0.0171(13) 0.0005(12)
C19 0.0437(16) 0.0397(15) 0.0241(13) 0.0025(13) 0.0049(12) 0.0081(11)
C20 0.0317(14) 0.0287(13) 0.0316(14) 0.0051(11) 0.0018(11) 0.0029(11)

loop_
_atom_type_symbol
_atom_type_description
_atom_type_scat_dispersion_real
_atom_type_scat_dispersion_imag
_atom_type_scat_source
C C 0.0033 0.0016 'International Tables Vol C Tables 4.2.6.8 and 6.1.1.4'
H H 0.0000 0.0000 'International Tables Vol C Tables 4.2.6.8 and 6.1.1.4'
N N 0.0061 0.0033 'International Tables Vol C Tables 4.2.6.8 and 6.1.1.4'
O O 0.0106 0.0060 'International Tables Vol C Tables 4.2.6.8 and 6.1.1.4'

loop_
_geom_angle_atom_site_label_1
_geom_angle_atom_site_label_2
_geom_angle_atom_site_label_3
_geom_angle
C1 N1 C8 111.68(19)
C1 N1 H1A 124.2
C8 N1 H1A 124.2
C2 N2 C9 120.73(18)
C2 N2 C12 109.45(18)
C9 N2 C12 108.40(18)
O2 N3 O3 122.6(2)
O2 N3 C5 118.6(2)
O3 N3 C5 118.8(2)
O4 N4 O5 123.8(2)
O4 N4 C13 117.0(2)
O5 N4 C13 119.1(2)
O1 C1 N1 126.6(2)
O1 C1 C2 125.2(2)
N1 C1 C2 108.18(19)
N2 C2 C3 120.44(19)
N2 C2 C1 107.23(17)
C3 C2 C1 101.93(18)
N2 C2 C14 105.01(17)
C3 C2 C14 111.59(18)
C1 C2 C14 110.43(18)
C4 C3 C8 119.1(2)
C4 C3 C2 132.6(2)
C8 C3 C2 108.11(18)
C3 C4 C5 117.6(2)
C3 C4 H4A 121.2
C5 C4 H4A 121.2
C6 C5 C4 123.5(2)
C6 C5 N3 118.1(2)
C4 C5 N3 118.5(2)
C5 C6 C7 119.3(2)
C5 C6 H6A 120.3
C7 C6 H6A 120.3
C8 C7 C6 117.7(2)
C8 C7 H7A 121.1
C6 C7 H7A 121.1
C7 C8 N1 127.4(2)
C7 C8 C3 122.7(2)
N1 C8 C3 109.93(19)
N2 C9 C10 104.50(19)
N2 C9 H9A 110.9
C10 C9 H9A 110.9
N2 C9 H9B 110.9
C10 C9 H9B 110.9
H9A C9 H9B 108.9
C11 C10 C9 101.72(19)
C11 C10 H10A 111.4
C9 C10 H10A 111.4
C11 C10 H10B 111.4
C9 C10 H10B 111.4
H10A C10 H10B 109.3
C12 C11 C10 101.42(19)
C12 C11 H11A 111.5
C10 C11 H11A 111.5
C12 C11 H11B 111.5
C10 C11 H11B 111.5
H11A C11 H11B 109.3
N2 C12 C11 104.72(19)
N2 C12 C13 104.90(18)
C11 C12 C13 118.2(2)
N2 C12 H12A 109.5
C11 C12 H12A 109.5
C13 C12 H12A 109.5
N4 C13 C14 113.83(19)
N4 C13 C12 110.60(19)
C14 C13 C12 104.84(19)
N4 C13 H13A 109.1
C14 C13 H13A 109.1
C12 C13 H13A 109.1
C13 C14 C15 117.51(19)
C13 C14 C2 100.67(17)
C15 C14 C2 116.00(18)
C13 C14 H14A 107.3
C15 C14 H14A 107.3
C2 C14 H14A 107.3
C20 C15 C16 117.6(2)
C20 C15 C14 119.3(2)
C16 C15 C14 123.1(2)
C17 C16 C15 121.2(2)
C17 C16 H16A 119.4
C15 C16 H16A 119.4
C18 C17 C16 120.2(2)
C18 C17 H17A 119.9
C16 C17 H17A 119.9
C17 C18 C19 119.8(2)
C17 C18 H18A 120.1
C19 C18 H18A 120.1
C18 C19 C20 119.6(2)
C18 C19 H19A 120.2
C20 C19 H19A 120.2
C19 C20 C15 121.6(2)
C19 C20 H20A 119.2
C15 C20 H20A 119.2

loop_
_geom_bond_atom_site_label_1
_geom_bond_atom_site_label_2
_geom_bond_distance
O1 C1 1.223(2)
O2 N3 1.230(3)
O3 N3 1.232(3)
O4 N4 1.223(3)
O5 N4 1.224(2)
N1 C1 1.357(3)
N1 C8 1.398(3)
N1 H1A 0.8600
N2 C2 1.470(3)
N2 C9 1.478(3)
N2 C12 1.483(3)
N3 C5 1.466(3)
N4 C13 1.500(3)
C1 C2 1.550(3)
C2 C3 1.513(3)
C2 C14 1.568(3)
C3 C4 1.374(3)
C3 C8 1.405(3)
C4 C5 1.389(3)
C4 H4A 0.9300
C5 C6 1.374(3)
C6 C7 1.386(3)
C6 H6A 0.9300
C7 C8 1.380(3)
C7 H7A 0.9300
C9 C10 1.526(3)
C9 H9A 0.9700
C9 H9B 0.9700
C10 C11 1.521(3)
C10 H10A 0.9700
C10 H10B 0.9700
C11 C12 1.519(3)
C11 H11A 0.9700
C11 H11B 0.9700
C12 C13 1.535(3)
C12 H12A 0.9800
C13 C14 1.515(3)
C13 H13A 0.9800
C14 C15 1.516(3)
C14 H14A 0.9800
C15 C20 1.389(3)
C15 C16 1.393(3)
C16 C17 1.382(3)
C16 H16A 0.9300
C17 C18 1.380(3)
C17 H17A 0.9300
C18 C19 1.384(3)
C18 H18A 0.9300
C19 C20 1.385(3)
C19 H19A 0.9300
C20 H20A 0.9300

loop_
_geom_hbond_atom_site_label_D
_geom_hbond_atom_site_label_H
_geom_hbond_atom_site_label_A
_geom_hbond_site_symmetry_A
_geom_hbond_distance_DH
_geom_hbond_distance_HA
_geom_hbond_distance_DA
_geom_hbond_angle_DHA
_geom_hbond_publ_flag
N1 H1A O1 3_676 0.860 1.971 2.808(2) 164.29 y

loop_
_geom_torsion_atom_site_label_1
_geom_torsion_atom_site_label_2
_geom_torsion_atom_site_label_3
_geom_torsion_atom_site_label_4
_geom_torsion
C8 N1 C1 O1 -178.1(2)
C8 N1 C1 C2 1.6(2)
C9 N2 C2 C3 18.2(3)
C12 N2 C2 C3 145.0(2)
C9 N2 C2 C1 133.9(2)
C12 N2 C2 C1 -99.3(2)
C9 N2 C2 C14 -108.6(2)
C12 N2 C2 C14 18.2(2)
O1 C1 C2 N2 48.8(3)
N1 C1 C2 N2 -130.89(19)
O1 C1 C2 C3 176.2(2)
N1 C1 C2 C3 -3.5(2)
O1 C1 C2 C14 -65.1(3)
N1 C1 C2 C14 115.2(2)
N2 C2 C3 C4 -61.6(3)
C1 C2 C3 C4 180.0(2)
C14 C2 C3 C4 62.1(3)
N2 C2 C3 C8 122.5(2)
C1 C2 C3 C8 4.1(2)
C14 C2 C3 C8 -113.7(2)
C8 C3 C4 C5 -1.1(3)
C2 C3 C4 C5 -176.5(2)
C3 C4 C5 C6 3.1(3)
C3 C4 C5 N3 -176.6(2)
O2 N3 C5 C6 -174.4(2)
O3 N3 C5 C6 5.0(3)
O2 N3 C5 C4 5.3(3)
O3 N3 C5 C4 -175.2(2)
C4 C5 C6 C7 -2.3(4)
N3 C5 C6 C7 177.4(2)
C5 C6 C7 C8 -0.5(3)
C6 C7 C8 N1 -179.5(2)
C6 C7 C8 C3 2.5(3)
C1 N1 C8 C7 -177.0(2)
C1 N1 C8 C3 1.2(3)
C4 C3 C8 C7 -1.7(3)
C2 C3 C8 C7 174.8(2)
C4 C3 C8 N1 180.0(2)
C2 C3 C8 N1 -3.5(2)
C2 N2 C9 C10 140.7(2)
C12 N2 C9 C10 13.3(2)
N2 C9 C10 C11 -35.4(2)
C9 C10 C11 C12 43.5(2)
C2 N2 C12 C11 -119.4(2)
C9 N2 C12 C11 14.2(2)
C2 N2 C12 C13 5.8(2)
C9 N2 C12 C13 139.27(19)
C10 C11 C12 N2 -35.9(2)
C10 C11 C12 C13 -152.1(2)
O4 N4 C13 C14 152.6(2)
O5 N4 C13 C14 -29.7(3)
O4 N4 C13 C12 -89.7(3)
O5 N4 C13 C12 88.1(3)
N2 C12 C13 N4 -151.47(18)
C11 C12 C13 N4 -35.3(3)
N2 C12 C13 C14 -28.4(2)
C11 C12 C13 C14 87.8(2)
N4 C13 C14 C15 -73.9(3)
C12 C13 C14 C15 165.08(19)
N4 C13 C14 C2 159.14(19)
C12 C13 C14 C2 38.1(2)
N2 C2 C14 C13 -34.7(2)
C3 C2 C14 C13 -166.78(18)
C1 C2 C14 C13 80.6(2)
N2 C2 C14 C15 -162.62(18)
C3 C2 C14 C15 65.3(2)
C1 C2 C14 C15 -47.3(2)
C13 C14 C15 C20 144.2(2)
C2 C14 C15 C20 -96.7(2)
C13 C14 C15 C16 -36.4(3)
C2 C14 C15 C16 82.7(3)
C20 C15 C16 C17 -0.6(4)
C14 C15 C16 C17 179.9(2)
C15 C16 C17 C18 -0.2(4)
C16 C17 C18 C19 1.2(4)
C17 C18 C19 C20 -1.4(4)
C18 C19 C20 C15 0.6(4)
C16 C15 C20 C19 0.4(4)
C14 C15 C20 C19 179.9(2)
